data_4329170
loop_
_publ_author_name
'Vadapalli Chandrasekhar'
'Loganathan Nagarajan'
'Sakiat Hossain'
'Kandasamy Gopal'
'Surajit Ghosh'
'Sandeep Verma'

_publ_contact_author_address
;
Department of Chemistry
Indian Institute of Technology Kanpur
Kanpur-208 016
India
;
_publ_contact_author_email vc@iitk.ac.in
_publ_contact_author_name 'Prof. V. Chandrasekhar'
_publ_section_title
;
 Multicomponent Assembly of Anionic and Neutral Decanuclear Copper(II)
 Phosphonate Cages
;
_journal_name_full 'Inorganic Chemistry'
_journal_page_first 5605
_journal_page_last 5616
_journal_paper_doi 10.1021/ic202510d
_journal_volume 51
_journal_year 2012
_chemical_formula_moiety 'C56 H82 Cu10 N12 O22 P6, 2(C H2 Cl2)'
_chemical_formula_sum 'C58 H86 Cl4 Cu10 N12 O22 P6'
_chemical_formula_weight 2266.51
_space_group_IT_number 14
_symmetry_cell_setting monoclinic
_symmetry_space_group_name_Hall '-P 2ybc'
_symmetry_space_group_name_H-M 'P 1 21/c 1'
_atom_sites_solution_hydrogens geom
_atom_sites_solution_primary direct
_atom_sites_solution_secondary difmap
_audit_creation_method SHELXL-97
_cell_angle_alpha 90.00
_cell_angle_beta 106.272(2)
_cell_angle_gamma 90.00
_cell_formula_units_Z 2
_cell_length_a 12.0048(18)
_cell_length_b 25.105(4)
_cell_length_c 15.954(2)
_cell_measurement_reflns_used 3512
_cell_measurement_temperature 100(2)
_cell_measurement_theta_max 24.32
_cell_measurement_theta_min 2.40
_cell_volume 4615.6(12)
_computing_cell_refinement 'Bruker SAINT'
_computing_data_collection 'Bruker SMART'
_computing_data_reduction 'Bruker SAINT'
_computing_molecular_graphics 'Bruker SHELXTL (Sheldrick, 2008)'
_computing_publication_material 'Bruker SHELXTL (Sheldrick, 2008)'
_computing_structure_refinement 'SHELXL-97 (Sheldrick, 2008)'
_computing_structure_solution 'SHELXS-97 (Sheldrick, 2008)'
_diffrn_ambient_temperature 100(2)
_diffrn_measured_fraction_theta_full 0.997
_diffrn_measured_fraction_theta_max 0.997
_diffrn_measurement_device_type 'Apex 2 CCD area detector'
_diffrn_measurement_method '\f and \w scans'
_diffrn_radiation_monochromator graphite
_diffrn_radiation_source 'fine-focus sealed tube'
_diffrn_radiation_type MoK\a
_diffrn_radiation_wavelength 0.71073
_diffrn_reflns_av_R_equivalents 0.0669
_diffrn_reflns_av_sigmaI/netI 0.0902
_diffrn_reflns_limit_h_max 14
_diffrn_reflns_limit_h_min -13
_diffrn_reflns_limit_k_max 22
_diffrn_reflns_limit_k_min -30
_diffrn_reflns_limit_l_max 19
_diffrn_reflns_limit_l_min -19
_diffrn_reflns_number 25270
_diffrn_reflns_theta_full 25.50
_diffrn_reflns_theta_max 26.00
_diffrn_reflns_theta_min 1.94
_exptl_absorpt_coefficient_mu 2.541
_exptl_absorpt_correction_T_max 0.530
_exptl_absorpt_correction_T_min 0.471
_exptl_absorpt_correction_type empirical
_exptl_absorpt_process_details 'SADABS (Sheldrick, 1996)'
_exptl_crystal_colour blue
_exptl_crystal_density_diffrn 1.631
_exptl_crystal_description prism
_exptl_crystal_F_000 2284
_exptl_crystal_size_max 0.30
_exptl_crystal_size_mid 0.25
_exptl_crystal_size_min 0.25
_refine_diff_density_max 0.925
_refine_diff_density_min -0.958
_refine_diff_density_rms 0.136
_refine_ls_extinction_method none
_refine_ls_goodness_of_fit_ref 1.023
_refine_ls_hydrogen_treatment mixed
_refine_ls_matrix_type full
_refine_ls_number_parameters 522
_refine_ls_number_reflns 9071
_refine_ls_number_restraints 2
_refine_ls_restrained_S_all 1.023
_refine_ls_R_factor_all 0.0946
_refine_ls_R_factor_gt 0.0612
_refine_ls_shift/su_max 0.001
_refine_ls_shift/su_mean 0.000
_refine_ls_structure_factor_coef Fsqd
_refine_ls_weighting_details 'calc w=1/[\s^2^(Fo^2^)+(0.0840P)^2^] where P=(Fo^2^+2Fc^2^)/3'
_refine_ls_weighting_scheme calc
_refine_ls_wR_factor_gt 0.1486
_refine_ls_wR_factor_ref 0.1615
_reflns_number_gt 6131
_reflns_number_total 9071
_reflns_threshold_expression >2sigma(I)
_cod_data_source_file ic202510d_si_002_5.cif
_cod_data_source_block 7
_cod_original_sg_symbol_H-M 'P 21/c'
_cod_database_code 4329170

loop_
_symmetry_equiv_pos_as_xyz
'x, y, z'
'-x, y+1/2, -z+1/2'
'-x, -y, -z'
'x, -y-1/2, z-1/2'

loop_
_atom_site_label
_atom_site_type_symbol
_atom_site_fract_x
_atom_site_fract_y
_atom_site_fract_z
_atom_site_U_iso_or_equiv
_atom_site_adp_type
_atom_site_occupancy
_atom_site_symmetry_multiplicity
_atom_site_calc_flag
_atom_site_refinement_flags
Cu1 Cu 0.52967(6) 0.67638(3) 0.67888(6) 0.0342(2) Uani 1 1 d .
Cu2 Cu 0.58308(7) 0.50724(3) 0.84013(5) 0.0291(2) Uani 1 1 d .
Cu3 Cu 0.39568(6) 0.56332(3) 0.65989(5) 0.0237(2) Uani 1 1 d .
Cu4 Cu 0.34600(6) 0.56238(3) 0.42745(5) 0.02002(19) Uani 1 1 d .
Cu5 Cu 0.32338(6) 0.43995(3) 0.31012(5) 0.01805(18) Uani 1 1 d .
P1 P 0.30737(14) 0.65908(6) 0.54347(12) 0.0290(4) Uani 1 1 d .
P2 P 0.35753(13) 0.46993(6) 0.51234(10) 0.0170(3) Uani 1 1 d .
P3 P 0.23501(14) 0.54586(6) 0.22376(11) 0.0243(4) Uani 1 1 d .
O1 O 0.4010(4) 0.69926(17) 0.5881(3) 0.0417(13) Uani 1 1 d .
O2 O 0.2865(4) 0.61857(17) 0.6085(3) 0.0306(11) Uani 1 1 d .
O3 O 0.3348(4) 0.63316(15) 0.4656(3) 0.0339(11) Uani 1 1 d .
O4 O 0.3634(3) 0.52831(15) 0.5467(3) 0.0212(9) Uani 1 1 d .
O5 O 0.3432(3) 0.48262(14) 0.4148(2) 0.0169(9) Uani 1 1 d .
O6 O 0.4590(3) 0.43535(15) 0.5554(3) 0.0231(9) Uani 1 1 d .
O7 O 0.2958(4) 0.57768(15) 0.3052(3) 0.0281(10) Uani 1 1 d .
O8 O 0.2061(3) 0.48852(15) 0.2442(3) 0.0222(9) Uani 1 1 d .
O9 O 0.3059(4) 0.54666(18) 0.1575(3) 0.0347(11) Uani 1 1 d .
O10 O 0.5619(4) 0.61086(15) 0.6284(3) 0.0232(10) Uani 1 1 d D
H10 H 0.546(5) 0.613(2) 0.5760(14) 0.013(17) Uiso 1 1 d D
O11 O 0.5099(4) 0.50964(17) 0.7157(3) 0.0255(10) Uani 1 1 d D
H11 H 0.508(7) 0.486(2) 0.681(4) 0.06(3) Uiso 1 1 d D
N2 N 0.6512(4) 0.6540(2) 0.7778(4) 0.0315(14) Uani 1 1 d .
N3 N 0.7145(4) 0.60983(19) 0.7893(3) 0.0251(12) Uani 1 1 d .
N4 N 0.4077(4) 0.5911(2) 0.7768(3) 0.0310(13) Uani 1 1 d .
N5 N 0.4859(4) 0.5660(2) 0.8440(3) 0.0325(14) Uani 1 1 d .
N6 N 0.6271(5) 0.5216(2) 0.9715(4) 0.0371(15) Uani 1 1 d .
N1 N 0.5271(5) 0.7361(2) 0.7644(5) 0.0515(19) Uani 1 1 d .
C1 C 0.4544(6) 0.7776(3) 0.7491(7) 0.073(3) Uani 1 1 d .
H1 H 0.4036 0.7820 0.6920 0.088 Uiso 1 1 calc R
C2 C 0.4501(7) 0.8144(4) 0.8130(8) 0.088(4) Uani 1 1 d .
H2 H 0.3997 0.8443 0.8002 0.106 Uiso 1 1 calc R
C3 C 0.5237(7) 0.8054(4) 0.8978(8) 0.084(4) Uani 1 1 d .
H3 H 0.5216 0.8287 0.9442 0.101 Uiso 1 1 calc R
C4 C 0.5980(7) 0.7632(4) 0.9126(7) 0.069(3) Uani 1 1 d .
H4 H 0.6482 0.7572 0.9695 0.083 Uiso 1 1 calc R
C5 C 0.6007(6) 0.7288(3) 0.8446(6) 0.057(3) Uani 1 1 d .
C6 C 0.6721(5) 0.6813(3) 0.8520(5) 0.0390(19) Uani 1 1 d .
C7 C 0.7552(6) 0.6540(3) 0.9165(5) 0.0378(18) Uani 1 1 d .
H7A H 0.7875 0.6638 0.9759 0.045 Uiso 1 1 calc R
C8 C 0.7798(5) 0.6092(3) 0.8738(4) 0.0314(16) Uani 1 1 d .
H8A H 0.8341 0.5822 0.8997 0.038 Uiso 1 1 calc R
C9 C 0.7031(6) 0.4948(3) 1.0346(5) 0.0437(19) Uani 1 1 d .
H9A H 0.7420 0.4652 1.0188 0.052 Uiso 1 1 calc R
C10 C 0.7275(8) 0.5081(4) 1.1206(5) 0.057(2) Uani 1 1 d .
H10A H 0.7811 0.4879 1.1640 0.069 Uiso 1 1 calc R
C11 C 0.6737(8) 0.5503(4) 1.1419(5) 0.070(3) Uani 1 1 d .
H11A H 0.6911 0.5605 1.2016 0.084 Uiso 1 1 calc R
C12 C 0.5955(7) 0.5793(4) 1.0817(5) 0.057(2) Uani 1 1 d .
H12A H 0.5564 0.6085 1.0985 0.068 Uiso 1 1 calc R
C13 C 0.5738(6) 0.5648(3) 0.9934(5) 0.0433(19) Uani 1 1 d .
C14 C 0.4909(6) 0.5895(3) 0.9194(5) 0.0358(17) Uani 1 1 d .
C15 C 0.4156(6) 0.6325(3) 0.9023(5) 0.046(2) Uani 1 1 d .
H15A H 0.4017 0.6573 0.9432 0.055 Uiso 1 1 calc R
C16 C 0.3644(6) 0.6316(3) 0.8122(5) 0.044(2) Uani 1 1 d .
H16A H 0.3075 0.6560 0.7807 0.053 Uiso 1 1 calc R
C17 C 0.1742(6) 0.6973(3) 0.5025(5) 0.0396(19) Uani 1 1 d .
C18 C 0.0761(6) 0.6589(3) 0.4582(5) 0.0442(19) Uani 1 1 d .
H18A H 0.0017 0.6778 0.4443 0.066 Uiso 1 1 calc R
H18B H 0.0744 0.6292 0.4977 0.066 Uiso 1 1 calc R
H18C H 0.0894 0.6452 0.4043 0.066 Uiso 1 1 calc R
C19 C 0.1915(8) 0.7375(3) 0.4362(8) 0.084(4) Uani 1 1 d .
H19A H 0.1273 0.7632 0.4230 0.126 Uiso 1 1 calc R
H19B H 0.1932 0.7190 0.3825 0.126 Uiso 1 1 calc R
H19C H 0.2649 0.7564 0.4601 0.126 Uiso 1 1 calc R
C20 C 0.1447(7) 0.7244(4) 0.5807(7) 0.076(3) Uani 1 1 d .
H20A H 0.0666 0.7397 0.5613 0.114 Uiso 1 1 calc R
H20B H 0.2011 0.7528 0.6038 0.114 Uiso 1 1 calc R
H20C H 0.1479 0.6979 0.6264 0.114 Uiso 1 1 calc R
C21 C 0.2234(5) 0.4403(2) 0.5193(4) 0.0282(15) Uani 1 1 d .
C22 C 0.2258(8) 0.4340(3) 0.6158(5) 0.058(2) Uani 1 1 d .
H22A H 0.1525 0.4183 0.6194 0.087 Uiso 1 1 calc R
H22B H 0.2361 0.4691 0.6441 0.087 Uiso 1 1 calc R
H22C H 0.2903 0.4107 0.6454 0.087 Uiso 1 1 calc R
C23 C 0.1235(6) 0.4759(3) 0.4729(7) 0.062(3) Uani 1 1 d .
H23A H 0.0521 0.4635 0.4849 0.092 Uiso 1 1 calc R
H23B H 0.1140 0.4748 0.4099 0.092 Uiso 1 1 calc R
H23C H 0.1398 0.5126 0.4940 0.092 Uiso 1 1 calc R
C24 C 0.2074(5) 0.3862(2) 0.4755(4) 0.0295(15) Uani 1 1 d .
H24A H 0.1348 0.3702 0.4801 0.044 Uiso 1 1 calc R
H24B H 0.2727 0.3631 0.5043 0.044 Uiso 1 1 calc R
H24C H 0.2043 0.3903 0.4138 0.044 Uiso 1 1 calc R
C25 C 0.0967(6) 0.5782(3) 0.1729(4) 0.0332(17) Uani 1 1 d .
C26 C 0.0333(6) 0.5484(3) 0.0893(4) 0.0402(18) Uani 1 1 d .
H26A H -0.0393 0.5669 0.0608 0.060 Uiso 1 1 calc R
H26B H 0.0161 0.5120 0.1040 0.060 Uiso 1 1 calc R
H26C H 0.0825 0.5473 0.0497 0.060 Uiso 1 1 calc R
C27 C 0.1213(7) 0.6359(3) 0.1472(6) 0.068(3) Uani 1 1 d .
H27A H 0.0483 0.6528 0.1149 0.102 Uiso 1 1 calc R
H27B H 0.1744 0.6348 0.1104 0.102 Uiso 1 1 calc R
H27C H 0.1568 0.6565 0.2001 0.102 Uiso 1 1 calc R
C28 C 0.0238(6) 0.5771(3) 0.2352(5) 0.047(2) Uani 1 1 d .
H28A H -0.0504 0.5948 0.2087 0.071 Uiso 1 1 calc R
H28B H 0.0646 0.5956 0.2892 0.071 Uiso 1 1 calc R
H28C H 0.0096 0.5400 0.2487 0.071 Uiso 1 1 calc R
C29 C -0.0009(6) 0.5985(3) 0.7678(5) 0.050(2) Uani 1 1 d .
H29A H -0.0431 0.5646 0.7679 0.060 Uiso 1 1 calc R
H29B H -0.0590 0.6266 0.7442 0.060 Uiso 1 1 calc R
Cl1 Cl 0.08821(19) 0.59191(12) 0.70060(15) 0.0727(7) Uani 1 1 d .
Cl2 Cl 0.07680(19) 0.61487(10) 0.87668(15) 0.0678(7) Uani 1 1 d .

loop_
_atom_site_aniso_label
_atom_site_aniso_U_11
_atom_site_aniso_U_22
_atom_site_aniso_U_33
_atom_site_aniso_U_23
_atom_site_aniso_U_13
_atom_site_aniso_U_12
Cu1 0.0216(4) 0.0185(4) 0.0528(6) -0.0186(4) -0.0057(4) 0.0037(3)
Cu2 0.0282(4) 0.0374(5) 0.0188(4) -0.0007(4) 0.0015(3) -0.0069(4)
Cu3 0.0219(4) 0.0251(4) 0.0213(4) -0.0096(3) 0.0015(3) -0.0004(3)
Cu4 0.0240(4) 0.0101(3) 0.0211(4) -0.0001(3) -0.0016(3) 0.0004(3)
Cu5 0.0198(4) 0.0136(4) 0.0170(4) -0.0036(3) -0.0009(3) 0.0005(3)
P1 0.0245(9) 0.0161(8) 0.0401(11) -0.0093(8) -0.0012(8) 0.0039(7)
P2 0.0194(8) 0.0130(7) 0.0162(8) -0.0009(6) 0.0010(6) -0.0021(6)
P3 0.0264(9) 0.0180(8) 0.0200(9) 0.0043(7) -0.0071(7) -0.0012(7)
O1 0.028(3) 0.018(2) 0.066(4) -0.013(2) -0.008(2) 0.006(2)
O2 0.026(2) 0.032(3) 0.030(3) -0.012(2) 0.0017(19) 0.007(2)
O3 0.050(3) 0.007(2) 0.046(3) -0.004(2) 0.014(2) 0.000(2)
O4 0.028(2) 0.014(2) 0.018(2) -0.0037(17) 0.0005(18) 0.0016(17)
O5 0.021(2) 0.0120(19) 0.015(2) -0.0012(16) 0.0000(17) 0.0011(16)
O6 0.024(2) 0.015(2) 0.023(2) 0.0024(18) -0.0064(18) -0.0015(17)
O7 0.033(2) 0.013(2) 0.027(3) 0.0017(19) -0.0108(19) -0.0051(18)
O8 0.023(2) 0.018(2) 0.021(2) -0.0017(18) -0.0026(18) -0.0016(17)
O9 0.037(3) 0.033(3) 0.030(3) 0.009(2) 0.002(2) -0.002(2)
O10 0.031(2) 0.013(2) 0.020(3) -0.0061(19) -0.002(2) 0.0068(18)
O11 0.031(2) 0.022(2) 0.021(3) -0.001(2) 0.003(2) -0.001(2)
N2 0.021(3) 0.026(3) 0.042(4) -0.019(3) -0.001(2) 0.007(2)
N3 0.023(3) 0.021(3) 0.027(3) -0.015(2) 0.000(2) -0.004(2)
N4 0.027(3) 0.042(3) 0.023(3) -0.011(3) 0.006(2) 0.000(3)
N5 0.026(3) 0.044(4) 0.021(3) -0.009(3) -0.003(2) -0.005(3)
N6 0.030(3) 0.048(4) 0.028(3) -0.001(3) -0.001(3) -0.016(3)
N1 0.025(3) 0.035(4) 0.082(5) -0.041(4) -0.007(3) 0.007(3)
C1 0.023(4) 0.056(6) 0.119(9) -0.055(6) -0.014(5) 0.010(4)
C2 0.044(5) 0.055(6) 0.141(10) -0.068(6) -0.015(6) 0.024(4)
C3 0.031(5) 0.065(6) 0.138(10) -0.072(7) -0.006(5) 0.002(4)
C4 0.034(5) 0.072(6) 0.092(8) -0.054(6) 0.003(5) -0.005(4)
C5 0.024(4) 0.055(5) 0.081(7) -0.053(5) -0.005(4) -0.004(4)
C6 0.018(3) 0.042(4) 0.052(5) -0.026(4) 0.001(3) -0.003(3)
C7 0.029(4) 0.045(4) 0.035(4) -0.027(4) 0.001(3) -0.009(3)
C8 0.025(3) 0.034(4) 0.031(4) -0.006(3) 0.000(3) -0.001(3)
C9 0.040(4) 0.056(5) 0.030(4) 0.009(4) 0.000(3) -0.019(4)
C10 0.053(5) 0.080(7) 0.028(5) -0.006(5) -0.006(4) -0.021(5)
C11 0.073(7) 0.105(8) 0.019(5) -0.014(5) -0.007(4) -0.025(6)
C12 0.055(5) 0.084(7) 0.027(5) -0.016(4) 0.002(4) -0.016(5)
C13 0.034(4) 0.061(5) 0.031(4) -0.012(4) 0.004(3) -0.018(4)
C14 0.024(4) 0.052(5) 0.032(4) -0.021(4) 0.008(3) -0.010(3)
C15 0.041(4) 0.057(5) 0.032(4) -0.022(4) -0.001(3) -0.006(4)
C16 0.029(4) 0.051(5) 0.045(5) -0.021(4) 0.000(3) 0.007(4)
C17 0.021(3) 0.031(4) 0.057(5) -0.007(4) -0.004(3) -0.003(3)
C18 0.024(4) 0.053(5) 0.044(5) 0.001(4) -0.009(3) -0.006(3)
C19 0.047(5) 0.044(5) 0.150(11) 0.047(6) 0.011(6) 0.012(4)
C20 0.048(5) 0.063(6) 0.100(8) -0.041(6) -0.006(5) 0.034(5)
C21 0.024(3) 0.027(3) 0.035(4) -0.008(3) 0.010(3) -0.005(3)
C22 0.076(6) 0.063(6) 0.043(5) -0.022(4) 0.029(5) -0.039(5)
C23 0.019(4) 0.040(5) 0.124(9) -0.008(5) 0.017(4) -0.002(3)
C24 0.025(3) 0.022(3) 0.039(4) -0.001(3) 0.004(3) -0.002(3)
C25 0.037(4) 0.023(3) 0.029(4) -0.001(3) -0.010(3) 0.004(3)
C26 0.038(4) 0.050(5) 0.020(4) 0.004(3) -0.013(3) -0.008(4)
C27 0.065(6) 0.027(4) 0.081(7) 0.018(4) -0.030(5) -0.002(4)
C28 0.039(4) 0.051(5) 0.034(4) -0.012(4) -0.019(3) 0.022(4)
C29 0.032(4) 0.064(6) 0.048(5) -0.003(4) 0.003(4) -0.010(4)
Cl1 0.0453(12) 0.117(2) 0.0483(14) -0.0012(14) 0.0011(10) -0.0040(13)
Cl2 0.0541(13) 0.0880(18) 0.0586(15) -0.0124(13) 0.0113(11) -0.0145(12)

loop_
_atom_type_symbol
_atom_type_description
_atom_type_scat_dispersion_real
_atom_type_scat_dispersion_imag
_atom_type_scat_source
C C 0.0033 0.0016 'International Tables Vol C Tables 4.2.6.8 and 6.1.1.4'
H H 0.0000 0.0000 'International Tables Vol C Tables 4.2.6.8 and 6.1.1.4'
N N 0.0061 0.0033 'International Tables Vol C Tables 4.2.6.8 and 6.1.1.4'
O O 0.0106 0.0060 'International Tables Vol C Tables 4.2.6.8 and 6.1.1.4'
P P 0.1023 0.0942 'International Tables Vol C Tables 4.2.6.8 and 6.1.1.4'
Cl Cl 0.1484 0.1585 'International Tables Vol C Tables 4.2.6.8 and 6.1.1.4'
Cu Cu 0.3201 1.2651 'International Tables Vol C Tables 4.2.6.8 and 6.1.1.4'

loop_
_geom_angle_atom_site_label_1
_geom_angle_atom_site_label_2
_geom_angle_atom_site_label_3
_geom_angle
_geom_angle_site_symmetry_1
_geom_angle_site_symmetry_3
O1 Cu1 N2 174.8(2) . .
O1 Cu1 O10 99.02(19) . .
N2 Cu1 O10 84.10(19) . .
O1 Cu1 N1 97.4(2) . .
N2 Cu1 N1 79.3(2) . .
O10 Cu1 N1 163.1(2) . .
O9 Cu2 N5 173.7(2) 3_666 .
O9 Cu2 O11 99.09(19) 3_666 .
N5 Cu2 O11 84.4(2) . .
O9 Cu2 N6 97.3(2) 3_666 .
N5 Cu2 N6 79.3(2) . .
O11 Cu2 N6 163.6(2) . .
O2 Cu3 O4 89.73(17) . .
O2 Cu3 O11 177.50(19) . .
O4 Cu3 O11 92.47(17) . .
O2 Cu3 N4 90.5(2) . .
O4 Cu3 N4 170.5(2) . .
O11 Cu3 N4 87.5(2) . .
O3 Cu4 O7 96.24(19) . .
O3 Cu4 O5 164.76(17) . .
O7 Cu4 O5 96.07(16) . .
O3 Cu4 O4 95.26(18) . .
O7 Cu4 O4 162.74(16) . .
O5 Cu4 O4 70.81(15) . .
O3 Cu4 O6 95.77(17) . 3_666
O7 Cu4 O6 97.87(17) . 3_666
O5 Cu4 O6 91.41(14) . 3_666
O4 Cu4 O6 93.72(15) . 3_666
O3 Cu4 P2 130.56(14) . .
O7 Cu4 P2 130.43(12) . .
O5 Cu4 P2 35.24(11) . .
O4 Cu4 P2 35.58(11) . .
O6 Cu4 P2 93.16(10) 3_666 .
O10 Cu5 O8 177.38(17) 3_666 .
O10 Cu5 O5 91.70(16) 3_666 .
O8 Cu5 O5 90.84(16) . .
O10 Cu5 N3 87.76(19) 3_666 3_666
O8 Cu5 N3 89.63(19) . 3_666
O5 Cu5 N3 170.95(19) . 3_666
O3 P1 O2 112.7(2) . .
O3 P1 O1 111.3(3) . .
O2 P1 O1 111.3(3) . .
O3 P1 C17 107.6(3) . .
O2 P1 C17 107.5(3) . .
O1 P1 C17 106.0(3) . .
O6 P2 O5 115.3(2) . .
O6 P2 O4 115.7(2) . .
O5 P2 O4 98.1(2) . .
O6 P2 C21 111.0(3) . .
O5 P2 C21 107.2(3) . .
O4 P2 C21 108.6(3) . .
O6 P2 Cu4 131.04(17) . .
O5 P2 Cu4 48.47(14) . .
O4 P2 Cu4 49.65(15) . .
C21 P2 Cu4 118.0(2) . .
O7 P3 O9 110.8(3) . .
O7 P3 O8 113.1(2) . .
O9 P3 O8 111.2(2) . .
O7 P3 C25 107.7(3) . .
O9 P3 C25 107.4(3) . .
O8 P3 C25 106.3(3) . .
P1 O1 Cu1 119.6(3) . .
P1 O2 Cu3 123.3(2) . .
P1 O3 Cu4 135.7(3) . .
P2 O4 Cu3 136.7(2) . .
P2 O4 Cu4 94.78(19) . .
Cu3 O4 Cu4 128.1(2) . .
P2 O5 Cu5 134.6(2) . .
P2 O5 Cu4 96.29(19) . .
Cu5 O5 Cu4 129.07(19) . .
P2 O6 Cu4 135.8(2) . 3_666
P3 O7 Cu4 134.6(3) . .
P3 O8 Cu5 122.2(2) . .
P3 O9 Cu2 120.1(3) . 3_666
Cu1 O10 Cu5 123.5(2) . 3_666
Cu1 O10 H10 111(4) . .
Cu5 O10 H10 120(4) 3_666 .
Cu2 O11 Cu3 123.3(2) . .
Cu2 O11 H11 126(6) . .
Cu3 O11 H11 109(6) . .
N3 N2 C6 110.5(5) . .
N3 N2 Cu1 129.4(4) . .
C6 N2 Cu1 119.6(4) . .
N2 N3 C8 107.2(5) . .
N2 N3 Cu5 115.1(4) . 3_666
C8 N3 Cu5 137.0(4) . 3_666
C16 N4 N5 106.4(5) . .
C16 N4 Cu3 137.6(5) . .
N5 N4 Cu3 115.8(4) . .
C14 N5 N4 110.8(6) . .
C14 N5 Cu2 120.3(5) . .
N4 N5 Cu2 128.9(4) . .
C9 N6 C13 118.7(7) . .
C9 N6 Cu2 127.6(6) . .
C13 N6 Cu2 113.6(5) . .
C1 N1 C5 119.9(7) . .
C1 N1 Cu1 125.7(6) . .
C5 N1 Cu1 114.1(5) . .
N1 C1 C2 122.8(9) . .
N1 C1 H1 118.6 . .
C2 C1 H1 118.6 . .
C1 C2 C3 117.1(8) . .
C1 C2 H2 121.5 . .
C3 C2 H2 121.5 . .
C4 C3 C2 119.6(8) . .
C4 C3 H3 120.2 . .
C2 C3 H3 120.2 . .
C3 C4 C5 120.3(9) . .
C3 C4 H4 119.9 . .
C5 C4 H4 119.9 . .
N1 C5 C4 120.2(7) . .
N1 C5 C6 113.7(6) . .
C4 C5 C6 126.0(8) . .
N2 C6 C7 108.7(6) . .
N2 C6 C5 113.0(6) . .
C7 C6 C5 138.2(7) . .
C8 C7 C6 104.0(6) . .
C8 C7 H7A 128.0 . .
C6 C7 H7A 128.0 . .
N3 C8 C7 109.5(6) . .
N3 C8 H8A 125.2 . .
C7 C8 H8A 125.2 . .
N6 C9 C10 123.1(9) . .
N6 C9 H9A 118.4 . .
C10 C9 H9A 118.4 . .
C11 C10 C9 117.9(9) . .
C11 C10 H10A 121.0 . .
C9 C10 H10A 121.0 . .
C10 C11 C12 122.3(8) . .
C10 C11 H11A 118.8 . .
C12 C11 H11A 118.8 . .
C11 C12 C13 118.1(9) . .
C11 C12 H12A 121.0 . .
C13 C12 H12A 121.0 . .
N6 C13 C12 119.8(8) . .
N6 C13 C14 113.4(6) . .
C12 C13 C14 126.6(8) . .
N5 C14 C15 107.9(6) . .
N5 C14 C13 113.2(6) . .
C15 C14 C13 138.9(7) . .
C14 C15 C16 105.3(6) . .
C14 C15 H15A 127.4 . .
C16 C15 H15A 127.4 . .
N4 C16 C15 109.7(7) . .
N4 C16 H16A 125.2 . .
C15 C16 H16A 125.2 . .
C19 C17 C18 109.5(7) . .
C19 C17 C20 112.1(7) . .
C18 C17 C20 109.2(6) . .
C19 C17 P1 108.8(5) . .
C18 C17 P1 108.5(5) . .
C20 C17 P1 108.6(5) . .
C17 C18 H18A 109.5 . .
C17 C18 H18B 109.5 . .
H18A C18 H18B 109.5 . .
C17 C18 H18C 109.5 . .
H18A C18 H18C 109.5 . .
H18B C18 H18C 109.5 . .
C17 C19 H19A 109.5 . .
C17 C19 H19B 109.5 . .
H19A C19 H19B 109.5 . .
C17 C19 H19C 109.5 . .
H19A C19 H19C 109.5 . .
H19B C19 H19C 109.5 . .
C17 C20 H20A 109.5 . .
C17 C20 H20B 109.5 . .
H20A C20 H20B 109.5 . .
C17 C20 H20C 109.5 . .
H20A C20 H20C 109.5 . .
H20B C20 H20C 109.5 . .
C23 C21 C24 108.9(6) . .
C23 C21 C22 109.9(7) . .
C24 C21 C22 109.5(6) . .
C23 C21 P2 108.9(5) . .
C24 C21 P2 109.9(4) . .
C22 C21 P2 109.7(5) . .
C21 C22 H22A 109.5 . .
C21 C22 H22B 109.5 . .
H22A C22 H22B 109.5 . .
C21 C22 H22C 109.5 . .
H22A C22 H22C 109.5 . .
H22B C22 H22C 109.5 . .
C21 C23 H23A 109.5 . .
C21 C23 H23B 109.5 . .
H23A C23 H23B 109.5 . .
C21 C23 H23C 109.5 . .
H23A C23 H23C 109.5 . .
H23B C23 H23C 109.5 . .
C21 C24 H24A 109.5 . .
C21 C24 H24B 109.5 . .
H24A C24 H24B 109.5 . .
C21 C24 H24C 109.5 . .
H24A C24 H24C 109.5 . .
H24B C24 H24C 109.5 . .
C28 C25 C26 109.2(6) . .
C28 C25 C27 112.5(7) . .
C26 C25 C27 108.0(6) . .
C28 C25 P3 108.9(5) . .
C26 C25 P3 109.8(5) . .
C27 C25 P3 108.4(5) . .
C25 C26 H26A 109.5 . .
C25 C26 H26B 109.5 . .
H26A C26 H26B 109.5 . .
C25 C26 H26C 109.5 . .
H26A C26 H26C 109.5 . .
H26B C26 H26C 109.5 . .
C25 C27 H27A 109.5 . .
C25 C27 H27B 109.5 . .
H27A C27 H27B 109.5 . .
C25 C27 H27C 109.5 . .
H27A C27 H27C 109.5 . .
H27B C27 H27C 109.5 . .
C25 C28 H28A 109.5 . .
C25 C28 H28B 109.5 . .
H28A C28 H28B 109.5 . .
C25 C28 H28C 109.5 . .
H28A C28 H28C 109.5 . .
H28B C28 H28C 109.5 . .
Cl1 C29 Cl2 112.6(4) . .
Cl1 C29 H29A 109.1 . .
Cl2 C29 H29A 109.1 . .
Cl1 C29 H29B 109.1 . .
Cl2 C29 H29B 109.1 . .
H29A C29 H29B 107.8 . .

loop_
_geom_bond_atom_site_label_1
_geom_bond_atom_site_label_2
_geom_bond_distance
_geom_bond_site_symmetry_2
Cu1 O1 1.887(5) .
Cu1 N2 1.910(5) .
Cu1 O10 1.918(4) .
Cu1 N1 2.032(6) .
Cu2 O9 1.892(5) 3_666
Cu2 N5 1.893(6) .
Cu2 O11 1.934(4) .
Cu2 N6 2.045(6) .
Cu3 O2 1.926(4) .
Cu3 O4 1.947(4) .
Cu3 O11 1.951(4) .
Cu3 N4 1.958(5) .
Cu4 O3 1.895(4) .
Cu4 O7 1.913(4) .
Cu4 O5 2.012(4) .
Cu4 O4 2.043(4) .
Cu4 O6 2.281(4) 3_666
Cu4 P2 2.6713(16) .
Cu5 O10 1.931(4) 3_666
Cu5 O8 1.935(4) .
Cu5 O5 1.941(4) .
Cu5 N3 1.970(5) 3_666
P1 O3 1.519(5) .
P1 O2 1.523(5) .
P1 O1 1.530(5) .
P1 C17 1.822(7) .
P2 O6 1.496(4) .
P2 O5 1.551(4) .
P2 O4 1.559(4) .
P2 C21 1.805(6) .
P3 O7 1.525(4) .
P3 O9 1.532(5) .
P3 O8 1.537(4) .
P3 C25 1.822(7) .
O6 Cu4 2.281(4) 3_666
O9 Cu2 1.892(5) 3_666
O10 Cu5 1.931(4) 3_666
O10 H10 0.806(19) .
O11 H11 0.81(2) .
N2 N3 1.328(7) .
N2 C6 1.329(8) .
N3 C8 1.356(8) .
N3 Cu5 1.970(5) 3_666
N4 C16 1.337(8) .
N4 N5 1.364(7) .
N5 C14 1.326(8) .
N6 C9 1.335(9) .
N6 C13 1.355(9) .
N1 C1 1.337(9) .
N1 C5 1.349(10) .
C1 C2 1.389(11) .
C1 H1 0.9500 .
C2 C3 1.411(14) .
C2 H2 0.9500 .
C3 C4 1.363(12) .
C3 H3 0.9500 .
C4 C5 1.394(10) .
C4 H4 0.9500 .
C5 C6 1.453(10) .
C6 C7 1.396(10) .
C7 C8 1.390(9) .
C7 H7A 0.9500 .
C8 H8A 0.9500 .
C9 C10 1.360(10) .
C9 H9A 0.9500 .
C10 C11 1.335(13) .
C10 H10A 0.9500 .
C11 C12 1.351(12) .
C11 H11A 0.9500 .
C12 C13 1.406(10) .
C12 H12A 0.9500 .
C13 C14 1.453(10) .
C14 C15 1.385(10) .
C15 C16 1.397(10) .
C15 H15A 0.9500 .
C16 H16A 0.9500 .
C17 C19 1.519(11) .
C17 C18 1.533(9) .
C17 C20 1.545(11) .
C18 H18A 0.9800 .
C18 H18B 0.9800 .
C18 H18C 0.9800 .
C19 H19A 0.9800 .
C19 H19B 0.9800 .
C19 H19C 0.9800 .
C20 H20A 0.9800 .
C20 H20B 0.9800 .
C20 H20C 0.9800 .
C21 C23 1.513(9) .
C21 C24 1.515(8) .
C21 C22 1.540(10) .
C22 H22A 0.9800 .
C22 H22B 0.9800 .
C22 H22C 0.9800 .
C23 H23A 0.9800 .
C23 H23B 0.9800 .
C23 H23C 0.9800 .
C24 H24A 0.9800 .
C24 H24B 0.9800 .
C24 H24C 0.9800 .
C25 C28 1.498(10) .
C25 C26 1.532(9) .
C25 C27 1.557(10) .
C26 H26A 0.9800 .
C26 H26B 0.9800 .
C26 H26C 0.9800 .
C27 H27A 0.9800 .
C27 H27B 0.9800 .
C27 H27C 0.9800 .
C28 H28A 0.9800 .
C28 H28B 0.9800 .
C28 H28C 0.9800 .
C29 Cl1 1.721(8) .
C29 Cl2 1.775(8) .
C29 H29A 0.9900 .
C29 H29B 0.9900 .

loop_
_geom_hbond_atom_site_label_D
_geom_hbond_atom_site_label_H
_geom_hbond_atom_site_label_A
_geom_hbond_distance_DH
_geom_hbond_distance_HA
_geom_hbond_distance_DA
_geom_hbond_angle_DHA
_geom_hbond_site_symmetry_A
O10 H10 O6 0.806(19) 2.41(4) 3.097(6) 144(5) 3_666
O11 H11 O6 0.81(2) 2.31(3) 3.085(6) 162(8) .

loop_
_platon_squeeze_void_nr
_platon_squeeze_void_average_x
_platon_squeeze_void_average_y
_platon_squeeze_void_average_z
_platon_squeeze_void_volume
_platon_squeeze_void_count_electrons
_platon_squeeze_void_content
1 -0.179 0.731 0.193 168 44 ' '
2 0.179 0.231 0.307 168 44 ' '
3 -0.180 0.769 0.693 166 44 ' '
4 0.179 0.269 0.807 166 44 ' '

loop_
_cod_changelog_entry_id
_cod_changelog_entry_author
_cod_changelog_entry_date
_cod_changelog_entry_text
1 'Vaitkus, Antanas' 2022-06-29T12:05:00+03:00
;
 Removed the '_chemical_name_systematic' data item that had an incorrect value.
;
